data_2102879
loop_
_publ_author_name
'Maheshwari, Vidhi'
'Carlone, Maria'
'Fronczek, Frank R.'
'Marzilli, Luigi G.'

_publ_section_title
;
 Ligand and coordination-plane distortions in platinum(II) complexes of
 isomers of dimethyl-2,2'-bipyridine
;
_journal_coeditor_code BK5058
_journal_issue 4
_journal_name_full 'Acta Crystallographica Section B'
_journal_page_first 603
_journal_page_last 611
_journal_paper_doi 10.1107/S0108768107027024
_journal_volume 63
_journal_year 2007
_chemical_formula_moiety 'C12 H12 Cl2 N2 Pt'
_chemical_formula_sum 'C12 H12 Cl2 N2 Pt'
_chemical_formula_weight 450.23
_chemical_name_systematic
;
 ?
;
_space_group_IT_number 14
_symmetry_cell_setting monoclinic
_symmetry_space_group_name_Hall '-P 2yn'
_symmetry_space_group_name_H-M 'P 1 21/n 1'
_atom_sites_solution_hydrogens geom
_atom_sites_solution_primary direct
_atom_sites_solution_secondary difmap
_audit_creation_method SHELXL-97
_cell_angle_alpha 90
_cell_angle_beta 93.80(2)
_cell_angle_gamma 90
_cell_formula_units_Z 4
_cell_length_a 6.7739(10)
_cell_length_b 10.755(2)
_cell_length_c 17.312(3)
_cell_measurement_reflns_used 5188
_cell_measurement_temperature 110
_cell_measurement_theta_max 40.7
_cell_measurement_theta_min 2.5
_cell_volume 1258.5(4)
_computing_cell_refinement 'HKL Scalepack (Otwinowski & Minor 1997)'
_computing_data_collection 'COLLECT (Nonius, 2000)'
_computing_data_reduction 'HKL Denzo and Scalepack (Otwinowski & Minor 1997)'
_computing_molecular_graphics 'ORTEP-3 for Windows (Farrugia, 1997)'
_computing_publication_material 'SHELXL-97 (Sheldrick, 1997)'
_computing_structure_refinement 'SHELXL-97 (Sheldrick, 1997)'
_computing_structure_solution 'SIR97 (Altomare et al., 1999)'
_diffrn_ambient_temperature 110
_diffrn_measured_fraction_theta_full 0.976
_diffrn_measured_fraction_theta_max 0.882
_diffrn_measurement_device 'KappaCCD (with Oxford Cryostream)'
_diffrn_measurement_method ' \w scans with \k offsets'
_diffrn_radiation_monochromator graphite
_diffrn_radiation_source 'fine-focus sealed tube'
_diffrn_radiation_type MoK\a
_diffrn_radiation_wavelength 0.71073
_diffrn_reflns_av_R_equivalents 0.039
_diffrn_reflns_av_sigmaI/netI 0.0506
_diffrn_reflns_limit_h_max 12
_diffrn_reflns_limit_h_min -12
_diffrn_reflns_limit_k_max 19
_diffrn_reflns_limit_k_min -18
_diffrn_reflns_limit_l_max 31
_diffrn_reflns_limit_l_min -31
_diffrn_reflns_number 16686
_diffrn_reflns_theta_full 25.00
_diffrn_reflns_theta_max 40.7
_diffrn_reflns_theta_min 3.0
_diffrn_standards_decay_% <2
_diffrn_standards_number 0
_exptl_absorpt_coefficient_mu 11.551
_exptl_absorpt_correction_T_max 0.315
_exptl_absorpt_correction_T_min 0.150
_exptl_absorpt_correction_type multi-scan
_exptl_absorpt_process_details 'HKL Scalepack (Otwinowski & Minor 1997)'
_exptl_crystal_colour yellow
_exptl_crystal_density_diffrn 2.376
_exptl_crystal_density_method 'not measured'
_exptl_crystal_description needle
_exptl_crystal_F_000 840
_exptl_crystal_size_max 0.22
_exptl_crystal_size_mid 0.10
_exptl_crystal_size_min 0.10
_refine_diff_density_max 2.84
_refine_diff_density_min -3.50
_refine_ls_extinction_coef 0.00231(17)
_refine_ls_extinction_expression Fc^*^=kFc[1+0.001xFc^2^\l^3^/sin(2\q)]^-1/4^
_refine_ls_extinction_method SHELXL
_refine_ls_goodness_of_fit_ref 1.043
_refine_ls_hydrogen_treatment constr
_refine_ls_matrix_type full
_refine_ls_number_parameters 157
_refine_ls_number_reflns 7208
_refine_ls_number_restraints 0
_refine_ls_restrained_S_all 1.043
_refine_ls_R_factor_all 0.053
_refine_ls_R_factor_gt 0.037
_refine_ls_shift/su_max 0.001
_refine_ls_shift/su_mean 0.000
_refine_ls_structure_factor_coef Fsqd
_refine_ls_weighting_details 'calc w=1/[\s^2^(Fo^2^)+(0.0235P)^2^+6.6393P] where P=(Fo^2^+2Fc^2^)/3'
_refine_ls_weighting_scheme calc
_refine_ls_wR_factor_gt 0.079
_refine_ls_wR_factor_ref 0.085
_reflns_number_gt 5830
_reflns_number_total 7208
_reflns_threshold_expression I>2\s(I)
_cod_data_source_file bk5058.cif
_cod_data_source_block Vidhi17
_cod_depositor_comments
;
The following automatic conversions were performed:
'_symmetry_cell_setting' value 'Monoclinic' changed to 'monoclinic'
according to '/home/saulius/struct/CIF-dictionaries/cif_core.dic'
dictionary named 'cif_core.dic' version 2.4.1 from 2010-06-29.

Automatic conversion script
Id: cif_fix_enum 1527 2010-12-29 10:47:43Z saulius 

The following automatic conversions were performed:

'_symmetry_cell_setting' value 'Monoclinic' changed to 'monoclinic'
according to /home/saulius/struct/CIF-dictionaries/cif_core.dic
dictionary named 'cif_core.dic' version 2.4.1 from 2010-06-29.

Automatic conversion script
Id: cif_fix_values 1715 2011-07-08 13:25:40Z adriana 
;
_cod_original_sg_symbol_H-M 'P 21/n        '
_cod_database_code 2102879

loop_
_symmetry_equiv_pos_as_xyz
'x, y, z'
'-x+1/2, y+1/2, -z+1/2'
'-x, -y, -z'
'x-1/2, -y-1/2, z-1/2'

loop_
_atom_site_type_symbol
_atom_site_label
_atom_site_fract_x
_atom_site_fract_y
_atom_site_fract_z
_atom_site_U_iso_or_equiv
_atom_site_adp_type
_atom_site_calc_flag
_atom_site_refinement_flags
_atom_site_occupancy
Pt Pt1 0.308716(18) 0.315009(12) 0.403783(7) 0.01216(4) Uani d . 1
Cl Cl1 0.35708(15) 0.10714(9) 0.37891(6) 0.02097(17) Uani d . 1
Cl Cl2 0.32859(18) 0.35707(11) 0.27476(6) 0.02457(19) Uani d . 1
N N1 0.3046(5) 0.2958(3) 0.52015(17) 0.0122(5) Uani d . 1
N N2 0.2544(4) 0.4937(3) 0.43207(16) 0.0117(4) Uani d . 1
C C1 0.3368(6) 0.1906(3) 0.5608(2) 0.0162(6) Uani d . 1
H H1 0.3545 0.1148 0.5339 0.019 Uiso calc R 1
C C2 0.3448(6) 0.1896(4) 0.6408(2) 0.0178(6) Uani d . 1
H H2 0.3661 0.1134 0.6679 0.021 Uiso calc R 1
C C3 0.3218(5) 0.2993(4) 0.6821(2) 0.0151(6) Uani d . 1
C C4 0.2897(5) 0.4080(3) 0.6395(2) 0.0143(5) Uani d . 1
H H4 0.2750 0.4849 0.6655 0.017 Uiso calc R 1
C C5 0.2792(5) 0.4050(3) 0.55891(19) 0.0113(5) Uani d . 1
C C6 0.2473(5) 0.5147(3) 0.50939(18) 0.0109(5) Uani d . 1
C C7 0.2122(5) 0.6335(3) 0.53746(19) 0.0127(5) Uani d . 1
H H7 0.2078 0.6461 0.5916 0.015 Uiso calc R 1
C C8 0.1835(5) 0.7339(3) 0.4873(2) 0.0129(5) Uani d . 1
C C9 0.1894(5) 0.7093(3) 0.4079(2) 0.0156(6) Uani d . 1
H H9 0.1688 0.7748 0.3714 0.019 Uiso calc R 1
C C10 0.2251(5) 0.5901(4) 0.3827(2) 0.0153(6) Uani d . 1
H H10 0.2292 0.5754 0.3287 0.018 Uiso calc R 1
C C11 0.3339(7) 0.3030(4) 0.7689(2) 0.0226(8) Uani d . 1
H H11A 0.4013 0.3794 0.7869 0.034 Uiso calc R 1
H H11B 0.4084 0.2307 0.7894 0.034 Uiso calc R 1
H H11C 0.2002 0.3014 0.7873 0.034 Uiso calc R 1
C C12 0.1494(6) 0.8628(4) 0.5169(2) 0.0185(6) Uani d . 1
H H12A 0.0287 0.8638 0.5451 0.028 Uiso calc R 1
H H12B 0.1348 0.9207 0.4732 0.028 Uiso calc R 1
H H12C 0.2624 0.8880 0.5516 0.028 Uiso calc R 1

loop_
_atom_site_aniso_label
_atom_site_aniso_U_11
_atom_site_aniso_U_22
_atom_site_aniso_U_33
_atom_site_aniso_U_12
_atom_site_aniso_U_13
_atom_site_aniso_U_23
Pt1 0.01234(5) 0.01470(6) 0.00950(5) -0.00120(4) 0.00114(3) -0.00269(4)
Cl1 0.0248(4) 0.0169(4) 0.0214(4) -0.0005(3) 0.0033(3) -0.0072(3)
Cl2 0.0349(5) 0.0298(5) 0.0092(3) -0.0003(4) 0.0029(3) -0.0042(3)
N1 0.0148(11) 0.0121(11) 0.0099(10) -0.0015(9) 0.0017(9) -0.0002(8)
N2 0.0124(10) 0.0150(11) 0.0078(10) 0.0005(9) 0.0014(8) 0.0002(8)
C1 0.0192(14) 0.0118(12) 0.0177(14) -0.0001(11) 0.0019(12) 0.0014(11)
C2 0.0196(15) 0.0169(14) 0.0171(14) -0.0019(12) 0.0024(12) 0.0057(12)
C3 0.0136(12) 0.0207(16) 0.0109(12) -0.0003(11) 0.0016(10) 0.0054(11)
C4 0.0167(13) 0.0157(13) 0.0106(12) -0.0004(11) 0.0013(10) 0.0005(10)
C5 0.0117(11) 0.0124(12) 0.0100(11) -0.0009(9) 0.0015(9) 0.0007(9)
C6 0.0107(11) 0.0134(12) 0.0086(11) -0.0002(9) 0.0012(9) 0.0003(9)
C7 0.0157(13) 0.0120(12) 0.0105(12) 0.0007(10) 0.0027(10) -0.0008(9)
C8 0.0151(13) 0.0104(12) 0.0132(13) 0.0011(10) 0.0014(10) 0.0015(10)
C9 0.0163(14) 0.0156(14) 0.0152(14) 0.0019(11) 0.0035(11) 0.0065(11)
C10 0.0149(13) 0.0197(15) 0.0114(12) 0.0007(11) 0.0016(10) 0.0039(11)
C11 0.0273(18) 0.030(2) 0.0109(14) 0.0041(15) 0.0006(13) 0.0040(13)
C12 0.0208(16) 0.0130(14) 0.0218(17) 0.0013(12) 0.0014(13) 0.0013(12)

loop_
_atom_type_symbol
_atom_type_description
_atom_type_scat_dispersion_real
_atom_type_scat_dispersion_imag
_atom_type_scat_source
C C 0.0033 0.0016 'International Tables Vol C Tables 4.2.6.8 and 6.1.1.4'
H H 0.0000 0.0000 'International Tables Vol C Tables 4.2.6.8 and 6.1.1.4'
Cl Cl 0.1484 0.1585 'International Tables Vol C Tables 4.2.6.8 and 6.1.1.4'
N N 0.0061 0.0033 'International Tables Vol C Tables 4.2.6.8 and 6.1.1.4'
Pt Pt -1.7033 8.3905 'International Tables Vol C Tables 4.2.6.8 and 6.1.1.4'

loop_
_geom_angle_atom_site_label_1
_geom_angle_atom_site_label_2
_geom_angle_atom_site_label_3
_geom_angle
N2 Pt1 N1 80.90(11)
N2 Pt1 Cl2 94.12(8)
N1 Pt1 Cl2 173.89(9)
N2 Pt1 Cl1 175.82(8)
N1 Pt1 Cl1 95.63(9)
Cl2 Pt1 Cl1 89.49(4)
C1 N1 C5 119.1(3)
C1 N1 Pt1 126.5(2)
C5 N1 Pt1 114.2(2)
C10 N2 C6 118.8(3)
C10 N2 Pt1 126.7(2)
C6 N2 Pt1 114.5(2)
N1 C1 C2 121.7(3)
N1 C1 H1 119.1
C2 C1 H1 119.1
C1 C2 C3 120.6(3)
C1 C2 H2 119.7
C3 C2 H2 119.7
C4 C3 C2 117.3(3)
C4 C3 C11 120.3(4)
C2 C3 C11 122.4(3)
C5 C4 C3 120.5(3)
C5 C4 H4 119.8
C3 C4 H4 119.8
N1 C5 C4 120.8(3)
N1 C5 C6 115.0(3)
C4 C5 C6 124.2(3)
N2 C6 C7 120.9(3)
N2 C6 C5 115.3(3)
C7 C6 C5 123.8(3)
C8 C7 C6 121.0(3)
C8 C7 H7 119.5
C6 C7 H7 119.5
C7 C8 C9 116.9(3)
C7 C8 C12 121.5(3)
C9 C8 C12 121.5(3)
C10 C9 C8 120.1(3)
C10 C9 H9 119.9
C8 C9 H9 119.9
N2 C10 C9 122.3(3)
N2 C10 H10 118.9
C9 C10 H10 118.9
C3 C11 H11A 109.5
C3 C11 H11B 109.5
H11A C11 H11B 109.5
C3 C11 H11C 109.5
H11A C11 H11C 109.5
H11B C11 H11C 109.5
C8 C12 H12A 109.5
C8 C12 H12B 109.5
H12A C12 H12B 109.5
C8 C12 H12C 109.5
H12A C12 H12C 109.5
H12B C12 H12C 109.5

loop_
_geom_bond_atom_site_label_1
_geom_bond_atom_site_label_2
_geom_bond_distance
Pt1 N2 2.023(3)
Pt1 N1 2.027(3)
Pt1 Cl2 2.2917(11)
Pt1 Cl1 2.3043(10)
N1 C1 1.343(5)
N1 C5 1.369(4)
N2 C10 1.350(5)
N2 C6 1.361(4)
C1 C2 1.382(5)
C1 H1 0.9500
C2 C3 1.394(6)
C2 H2 0.9500
C3 C4 1.392(5)
C3 C11 1.501(5)
C4 C5 1.392(5)
C4 H4 0.9500
C5 C6 1.466(5)
C6 C7 1.393(5)
C7 C8 1.391(5)
C7 H7 0.9500
C8 C9 1.404(5)
C8 C12 1.501(5)
C9 C10 1.381(5)
C9 H9 0.9500
C10 H10 0.9500
C11 H11A 0.9800
C11 H11B 0.9800
C11 H11C 0.9800
C12 H12A 0.9800
C12 H12B 0.9800
C12 H12C 0.9800

loop_
_geom_torsion_atom_site_label_1
_geom_torsion_atom_site_label_2
_geom_torsion_atom_site_label_3
_geom_torsion_atom_site_label_4
_geom_torsion
N2 Pt1 N1 C1 -178.3(3)
Cl2 Pt1 N1 C1 -142.7(7)
Cl1 Pt1 N1 C1 4.1(3)
N2 Pt1 N1 C5 -2.9(2)
Cl2 Pt1 N1 C5 32.6(10)
Cl1 Pt1 N1 C5 179.4(2)
N1 Pt1 N2 C10 -178.1(3)
Cl2 Pt1 N2 C10 5.5(3)
Cl1 Pt1 N2 C10 -144.2(11)
N1 Pt1 N2 C6 1.7(2)
Cl2 Pt1 N2 C6 -174.8(2)
Cl1 Pt1 N2 C6 35.5(14)
C5 N1 C1 C2 0.0(5)
Pt1 N1 C1 C2 175.2(3)
N1 C1 C2 C3 -0.8(6)
C1 C2 C3 C4 0.4(5)
C1 C2 C3 C11 -178.6(4)
C2 C3 C4 C5 0.8(5)
C11 C3 C4 C5 179.8(3)
C1 N1 C5 C4 1.1(5)
Pt1 N1 C5 C4 -174.6(3)
C1 N1 C5 C6 179.3(3)
Pt1 N1 C5 C6 3.6(4)
C3 C4 C5 N1 -1.5(5)
C3 C4 C5 C6 -179.5(3)
C10 N2 C6 C7 -0.6(5)
Pt1 N2 C6 C7 179.7(2)
C10 N2 C6 C5 179.5(3)
Pt1 N2 C6 C5 -0.2(4)
N1 C5 C6 N2 -2.2(4)
C4 C5 C6 N2 175.9(3)
N1 C5 C6 C7 177.9(3)
C4 C5 C6 C7 -4.0(5)
N2 C6 C7 C8 0.0(5)
C5 C6 C7 C8 179.9(3)
C6 C7 C8 C9 0.7(5)
C6 C7 C8 C12 -178.8(3)
C7 C8 C9 C10 -0.9(5)
C12 C8 C9 C10 178.7(3)
C6 N2 C10 C9 0.4(5)
Pt1 N2 C10 C9 -179.8(3)
C8 C9 C10 N2 0.3(6)

loop_
_cod_related_entry_id
_cod_related_entry_database
_cod_related_entry_code
1 ChemSpider 30654487
